data_4032255
loop_
_publ_author_name
'Xuan, Sunting'
'Zhao, Ning'
'Ke, Xiangyi'
'Zhou, Zehua'
'Fronczek, Frank R.'
'Kadish, Karl M.'
'Smith, Kevin M.'
'Vicente, M Gra\,ca H'

_publ_section_title
;
 Synthesis and Spectroscopic Investigation of a Series of Push-Pull Boron
 Dipyrromethenes (BODIPYs).
;
_journal_issue 5
_journal_name_full 'The Journal of organic chemistry'
_journal_page_first 2545
_journal_page_last 2557
_journal_paper_doi 10.1021/acs.joc.6b02941
_journal_volume 82
_journal_year 2017
_chemical_formula_moiety 'C27 H17 B Cl2 F2 N2'
_chemical_formula_sum 'C27 H17 B Cl2 F2 N2'
_chemical_formula_weight 489.14
_chemical_name_systematic
; 
 ? 
;
_space_group_IT_number 14
_symmetry_cell_setting monoclinic
_symmetry_space_group_name_Hall '-P 2ybc'
_symmetry_space_group_name_H-M 'P 1 21/c 1'
_atom_sites_solution_hydrogens geom
_atom_sites_solution_primary direct
_atom_sites_solution_secondary difmap
_audit_creation_method SHELXL-97
_cell_angle_alpha 90
_cell_angle_beta 93.080(3)
_cell_angle_gamma 90
_cell_formula_units_Z 4
_cell_length_a 15.5375(10)
_cell_length_b 6.0426(4)
_cell_length_c 23.7983(16)
_cell_measurement_reflns_used 9927
_cell_measurement_temperature 90.0(5)
_cell_measurement_theta_max 36.27
_cell_measurement_theta_min 2.21
_cell_volume 2231.1(3)
_computing_cell_refinement 'Bruker SAINT'
_computing_data_reduction 'Bruker SAINT'
_computing_publication_material 'SHELXL-97 (Sheldrick, 2008)'
_computing_structure_refinement 'SHELXL-97 (Sheldrick, 2008)'
_computing_structure_solution 'SHELXS-97 (Sheldrick, 2008)'
_diffrn_ambient_temperature 90.0(5)
_diffrn_measured_fraction_theta_full 0.998
_diffrn_measured_fraction_theta_max 0.997
_diffrn_measurement_device_type 'Bruker Kappa APEX-II DUO'
_diffrn_measurement_method '\f and \w scans'
_diffrn_radiation_monochromator 'TRIUMPH curved graphite'
_diffrn_radiation_source 'fine-focus sealed tube'
_diffrn_radiation_type MoK\a
_diffrn_radiation_wavelength 0.71073
_diffrn_reflns_av_R_equivalents 0.0522
_diffrn_reflns_av_sigmaI/netI 0.0461
_diffrn_reflns_limit_h_max 25
_diffrn_reflns_limit_h_min -24
_diffrn_reflns_limit_k_max 10
_diffrn_reflns_limit_k_min -8
_diffrn_reflns_limit_l_max 39
_diffrn_reflns_limit_l_min -39
_diffrn_reflns_number 48015
_diffrn_reflns_theta_full 25.00
_diffrn_reflns_theta_max 36.48
_diffrn_reflns_theta_min 2.10
_exptl_absorpt_coefficient_mu 0.327
_exptl_absorpt_correction_T_max 0.9587
_exptl_absorpt_correction_T_min 0.8883
_exptl_absorpt_correction_type multi-scan
_exptl_absorpt_process_details 'SADABS (Sheldrick, 2004)'
_exptl_crystal_colour red
_exptl_crystal_density_diffrn 1.456
_exptl_crystal_density_method 'not measured'
_exptl_crystal_description fragment
_exptl_crystal_F_000 1000
_exptl_crystal_size_max 0.36
_exptl_crystal_size_mid 0.20
_exptl_crystal_size_min 0.13
_refine_diff_density_max 0.563
_refine_diff_density_min -0.315
_refine_diff_density_rms 0.075
_refine_ls_extinction_method none
_refine_ls_goodness_of_fit_ref 1.034
_refine_ls_hydrogen_treatment constr
_refine_ls_matrix_type full
_refine_ls_number_parameters 307
_refine_ls_number_reflns 10891
_refine_ls_number_restraints 0
_refine_ls_restrained_S_all 1.034
_refine_ls_R_factor_all 0.0626
_refine_ls_R_factor_gt 0.0408
_refine_ls_shift/su_max 0.001
_refine_ls_shift/su_mean 0.000
_refine_ls_structure_factor_coef Fsqd
_refine_ls_weighting_details 'calc w=1/[\s^2^(Fo^2^)+(0.0494P)^2^+0.6791P] where P=(Fo^2^+2Fc^2^)/3'
_refine_ls_weighting_scheme calc
_refine_ls_wR_factor_gt 0.0985
_refine_ls_wR_factor_ref 0.1091
_reflns_number_gt 8237
_reflns_number_total 10891
_reflns_threshold_expression I>2\s(I)
_cod_data_source_file jo6b02941_si_001.cif
_cod_data_source_block Compound2
_cod_depositor_comments
;
The following automatic conversions were performed:

'_symmetry_cell_setting' value 'Monoclinic' changed to 'monoclinic'
according to
/home/data/users/saulius/crontab/automatic-downloads/current/ACS/lib/dictionaries/cif_core.dic
dictionary named 'cif_core.dic' version 2.4.2 from 2011-04-26.

Automatic conversion script
Id: cif_fix_values 4973 2017-02-22 13:04:09Z antanas 
;
_cod_original_sg_symbol_Hall '-P 2ybc '
_cod_original_sg_symbol_H-M 'P 21/c  '
_cod_database_code 4032255

loop_
_symmetry_equiv_pos_as_xyz
'x, y, z'
'-x, y+1/2, -z+1/2'
'-x, -y, -z'
'x, -y-1/2, z-1/2'

loop_
_atom_site_label
_atom_site_type_symbol
_atom_site_fract_x
_atom_site_fract_y
_atom_site_fract_z
_atom_site_U_iso_or_equiv
_atom_site_adp_type
_atom_site_occupancy
_atom_site_symmetry_multiplicity
_atom_site_calc_flag
_atom_site_refinement_flags
Cl1 Cl 1.030376(15) 0.35787(5) 0.399795(10) 0.01780(6) Uani 1 1 d .
Cl2 Cl 0.405225(16) 0.75596(4) 0.449533(11) 0.01654(5) Uani 1 1 d .
F1 F 0.67042(4) 0.11987(11) 0.39445(3) 0.01572(12) Uani 1 1 d .
F2 F 0.67557(4) 0.36167(11) 0.32062(2) 0.01486(12) Uani 1 1 d .
N1 N 0.77992(5) 0.40122(14) 0.39821(3) 0.01092(14) Uani 1 1 d .
N2 N 0.62378(5) 0.49482(14) 0.40889(3) 0.01093(14) Uani 1 1 d .
C1 C 0.85369(6) 0.32177(17) 0.37754(4) 0.01148(15) Uani 1 1 d .
C2 C 0.92381(6) 0.41646(18) 0.40926(4) 0.01311(16) Uani 1 1 d .
C3 C 0.89244(6) 0.55281(18) 0.45013(4) 0.01323(16) Uani 1 1 d .
H3 H 0.9252 0.6358 0.4776 0.016 Uiso 1 1 calc R
C4 C 0.80197(6) 0.54331(17) 0.44256(4) 0.01163(16) Uani 1 1 d .
C5 C 0.73767(6) 0.65184(16) 0.47162(4) 0.01157(15) Uani 1 1 d .
C6 C 0.65126(6) 0.62602(16) 0.45477(4) 0.01171(15) Uani 1 1 d .
C7 C 0.57901(6) 0.73627(17) 0.47527(4) 0.01381(17) Uani 1 1 d .
H7 H 0.5788 0.8343 0.5065 0.017 Uiso 1 1 calc R
C8 C 0.50948(6) 0.67332(17) 0.44115(4) 0.01297(16) Uani 1 1 d .
C9 C 0.53743(6) 0.52308(16) 0.39947(4) 0.01124(15) Uani 1 1 d .
C10 C 0.85841(6) 0.16482(17) 0.33041(4) 0.01192(16) Uani 1 1 d .
C11 C 0.82242(7) -0.04691(18) 0.33189(4) 0.01438(17) Uani 1 1 d .
H11 H 0.7912 -0.0910 0.3633 0.017 Uiso 1 1 calc R
C12 C 0.83220(7) -0.19338(19) 0.28759(5) 0.01607(18) Uani 1 1 d .
H12 H 0.8082 -0.3378 0.2890 0.019 Uiso 1 1 calc R
C13 C 0.87706(7) -0.12891(19) 0.24109(4) 0.01691(18) Uani 1 1 d .
H13 H 0.8835 -0.2289 0.2108 0.020 Uiso 1 1 calc R
C14 C 0.91229(7) 0.08246(19) 0.23923(4) 0.01632(18) Uani 1 1 d .
H14 H 0.9422 0.1275 0.2074 0.020 Uiso 1 1 calc R
C15 C 0.90388(6) 0.22740(18) 0.28370(4) 0.01387(17) Uani 1 1 d .
H15 H 0.9291 0.3704 0.2825 0.017 Uiso 1 1 calc R
C16 C 0.76213(6) 0.80066(17) 0.51951(4) 0.01234(16) Uani 1 1 d .
C17 C 0.81229(7) 0.98889(19) 0.51170(4) 0.01726(19) Uani 1 1 d .
H17 H 0.8327 1.0203 0.4756 0.021 Uiso 1 1 calc R
C18 C 0.83245(8) 1.1306(2) 0.55663(5) 0.0210(2) Uani 1 1 d .
H18 H 0.8661 1.2592 0.5510 0.025 Uiso 1 1 calc R
C19 C 0.80352(8) 1.0846(2) 0.60966(5) 0.0208(2) Uani 1 1 d .
H19 H 0.8173 1.1817 0.6402 0.025 Uiso 1 1 calc R
C20 C 0.75461(7) 0.8971(2) 0.61782(4) 0.0184(2) Uani 1 1 d .
H20 H 0.7353 0.8650 0.6542 0.022 Uiso 1 1 calc R
C21 C 0.73346(7) 0.75515(19) 0.57309(4) 0.01512(17) Uani 1 1 d .
H21 H 0.6995 0.6272 0.5789 0.018 Uiso 1 1 calc R
C22 C 0.48366(6) 0.42813(17) 0.35267(4) 0.01198(16) Uani 1 1 d .
C23 C 0.49361(6) 0.21209(17) 0.33284(4) 0.01311(16) Uani 1 1 d .
H23 H 0.5342 0.1152 0.3513 0.016 Uiso 1 1 calc R
C24 C 0.44375(7) 0.13948(18) 0.28597(4) 0.01484(17) Uani 1 1 d .
H24 H 0.4513 -0.0065 0.2722 0.018 Uiso 1 1 calc R
C25 C 0.38306(7) 0.2784(2) 0.25911(4) 0.01654(18) Uani 1 1 d .
H25 H 0.3499 0.2279 0.2269 0.020 Uiso 1 1 calc R
C26 C 0.37110(7) 0.49116(19) 0.27949(4) 0.01678(18) Uani 1 1 d .
H26 H 0.3290 0.5854 0.2617 0.020 Uiso 1 1 calc R
C27 C 0.42103(7) 0.56566(18) 0.32596(4) 0.01446(17) Uani 1 1 d .
H27 H 0.4127 0.7111 0.3398 0.017 Uiso 1 1 calc R
B1 B 0.68582(7) 0.33613(19) 0.37816(4) 0.01116(17) Uani 1 1 d .

loop_
_atom_site_aniso_label
_atom_site_aniso_U_11
_atom_site_aniso_U_22
_atom_site_aniso_U_33
_atom_site_aniso_U_23
_atom_site_aniso_U_13
_atom_site_aniso_U_12
Cl1 0.01005(10) 0.02834(14) 0.01488(10) -0.00359(9) -0.00055(7) 0.00088(9)
Cl2 0.01216(10) 0.01522(11) 0.02225(11) -0.00571(9) 0.00104(8) 0.00228(8)
F1 0.0138(3) 0.0104(3) 0.0230(3) 0.0008(2) 0.0011(2) -0.0002(2)
F2 0.0145(3) 0.0204(3) 0.0095(2) -0.0024(2) -0.00095(19) 0.0011(2)
N1 0.0103(3) 0.0123(4) 0.0101(3) -0.0014(3) -0.0003(2) 0.0000(3)
N2 0.0101(3) 0.0114(3) 0.0112(3) -0.0014(3) -0.0007(2) 0.0004(3)
C1 0.0113(4) 0.0134(4) 0.0097(3) 0.0001(3) 0.0000(3) 0.0006(3)
C2 0.0096(4) 0.0179(4) 0.0117(3) -0.0004(3) 0.0000(3) -0.0002(3)
C3 0.0124(4) 0.0164(4) 0.0106(3) -0.0011(3) -0.0010(3) -0.0014(3)
C4 0.0121(4) 0.0135(4) 0.0092(3) -0.0007(3) -0.0009(3) -0.0008(3)
C5 0.0130(4) 0.0115(4) 0.0101(3) -0.0006(3) -0.0005(3) -0.0007(3)
C6 0.0125(4) 0.0115(4) 0.0111(3) -0.0017(3) -0.0002(3) 0.0001(3)
C7 0.0132(4) 0.0133(4) 0.0148(4) -0.0030(3) 0.0000(3) 0.0010(3)
C8 0.0115(4) 0.0122(4) 0.0153(4) -0.0022(3) 0.0008(3) 0.0012(3)
C9 0.0107(4) 0.0107(4) 0.0122(3) -0.0002(3) -0.0001(3) -0.0002(3)
C10 0.0103(4) 0.0142(4) 0.0113(3) -0.0008(3) 0.0000(3) 0.0016(3)
C11 0.0136(4) 0.0144(4) 0.0152(4) 0.0004(3) 0.0013(3) 0.0014(3)
C12 0.0134(4) 0.0142(4) 0.0206(4) -0.0028(3) 0.0005(3) 0.0016(3)
C13 0.0139(4) 0.0196(5) 0.0173(4) -0.0051(4) 0.0005(3) 0.0028(3)
C14 0.0150(4) 0.0202(5) 0.0140(4) -0.0014(3) 0.0035(3) 0.0020(4)
C15 0.0122(4) 0.0159(4) 0.0137(4) -0.0005(3) 0.0022(3) 0.0002(3)
C16 0.0127(4) 0.0127(4) 0.0114(3) -0.0013(3) -0.0015(3) 0.0003(3)
C17 0.0218(5) 0.0159(5) 0.0137(4) 0.0006(3) -0.0030(3) -0.0042(4)
C18 0.0268(5) 0.0158(5) 0.0198(5) -0.0021(4) -0.0062(4) -0.0052(4)
C19 0.0236(5) 0.0201(5) 0.0180(4) -0.0073(4) -0.0062(4) 0.0015(4)
C20 0.0167(4) 0.0252(5) 0.0131(4) -0.0051(4) -0.0009(3) 0.0019(4)
C21 0.0140(4) 0.0183(5) 0.0131(4) -0.0021(3) 0.0008(3) -0.0008(3)
C22 0.0108(4) 0.0132(4) 0.0119(3) 0.0000(3) 0.0000(3) -0.0009(3)
C23 0.0121(4) 0.0125(4) 0.0146(4) -0.0008(3) -0.0001(3) -0.0003(3)
C24 0.0135(4) 0.0155(4) 0.0156(4) -0.0027(3) 0.0010(3) -0.0026(3)
C25 0.0134(4) 0.0220(5) 0.0140(4) -0.0016(4) -0.0009(3) -0.0028(4)
C26 0.0143(4) 0.0198(5) 0.0159(4) 0.0016(4) -0.0025(3) 0.0003(4)
C27 0.0136(4) 0.0147(4) 0.0149(4) 0.0008(3) -0.0009(3) 0.0009(3)
B1 0.0103(4) 0.0119(4) 0.0111(4) -0.0015(3) -0.0006(3) 0.0000(3)

loop_
_atom_type_symbol
_atom_type_description
_atom_type_scat_dispersion_real
_atom_type_scat_dispersion_imag
_atom_type_scat_source
C C 0.0033 0.0016 'International Tables Vol C Tables 4.2.6.8 and 6.1.1.4'
H H 0.0000 0.0000 'International Tables Vol C Tables 4.2.6.8 and 6.1.1.4'
B B 0.0013 0.0007 'International Tables Vol C Tables 4.2.6.8 and 6.1.1.4'
N N 0.0061 0.0033 'International Tables Vol C Tables 4.2.6.8 and 6.1.1.4'
F F 0.0171 0.0103 'International Tables Vol C Tables 4.2.6.8 and 6.1.1.4'
Cl Cl 0.1484 0.1585 'International Tables Vol C Tables 4.2.6.8 and 6.1.1.4'

loop_
_geom_angle_atom_site_label_1
_geom_angle_atom_site_label_2
_geom_angle_atom_site_label_3
_geom_angle
C1 N1 C4 108.35(8)
C1 N1 B1 126.42(8)
C4 N1 B1 125.16(8)
C9 N2 C6 108.36(8)
C9 N2 B1 128.76(8)
C6 N2 B1 122.79(8)
N1 C1 C2 107.75(8)
N1 C1 C10 125.47(9)
C2 C1 C10 126.79(9)
C3 C2 C1 109.03(8)
C3 C2 Cl1 126.36(8)
C1 C2 Cl1 124.53(8)
C2 C3 C4 105.83(9)
C2 C3 H3 127.1
C4 C3 H3 127.1
N1 C4 C5 120.58(9)
N1 C4 C3 109.03(8)
C5 C4 C3 130.39(9)
C6 C5 C4 120.43(9)
C6 C5 C16 119.54(9)
C4 C5 C16 120.01(9)
C5 C6 N2 122.63(8)
C5 C6 C7 128.32(9)
N2 C6 C7 108.78(8)
C8 C7 C6 106.25(9)
C8 C7 H7 126.9
C6 C7 H7 126.9
C7 C8 C9 109.17(9)
C7 C8 Cl2 124.70(8)
C9 C8 Cl2 126.10(8)
N2 C9 C8 107.43(8)
N2 C9 C22 126.21(8)
C8 C9 C22 126.24(9)
C11 C10 C15 119.13(9)
C11 C10 C1 122.24(9)
C15 C10 C1 118.57(9)
C12 C11 C10 120.21(9)
C12 C11 H11 119.9
C10 C11 H11 119.9
C11 C12 C13 120.21(10)
C11 C12 H12 119.9
C13 C12 H12 119.9
C14 C13 C12 119.74(10)
C14 C13 H13 120.1
C12 C13 H13 120.1
C15 C14 C13 120.17(9)
C15 C14 H14 119.9
C13 C14 H14 119.9
C14 C15 C10 120.53(10)
C14 C15 H15 119.7
C10 C15 H15 119.7
C17 C16 C21 119.21(9)
C17 C16 C5 120.83(9)
C21 C16 C5 119.94(9)
C18 C17 C16 120.17(10)
C18 C17 H17 119.9
C16 C17 H17 119.9
C19 C18 C17 120.26(11)
C19 C18 H18 119.9
C17 C18 H18 119.9
C20 C19 C18 119.86(10)
C20 C19 H19 120.1
C18 C19 H19 120.1
C19 C20 C21 120.39(10)
C19 C20 H20 119.8
C21 C20 H20 119.8
C20 C21 C16 120.11(10)
C20 C21 H21 119.9
C16 C21 H21 119.9
C23 C22 C27 119.04(9)
C23 C22 C9 123.38(9)
C27 C22 C9 117.56(9)
C24 C23 C22 119.78(9)
C24 C23 H23 120.1
C22 C23 H23 120.1
C25 C24 C23 120.75(10)
C25 C24 H24 119.6
C23 C24 H24 119.6
C26 C25 C24 119.83(10)
C26 C25 H25 120.1
C24 C25 H25 120.1
C25 C26 C27 119.83(10)
C25 C26 H26 120.1
C27 C26 H26 120.1
C26 C27 C22 120.74(10)
C26 C27 H27 119.6
C22 C27 H27 119.6
F2 B1 F1 111.75(8)
F2 B1 N1 109.35(8)
F1 B1 N1 108.91(8)
F2 B1 N2 110.71(8)
F1 B1 N2 109.02(8)
N1 B1 N2 106.98(8)

loop_
_geom_bond_atom_site_label_1
_geom_bond_atom_site_label_2
_geom_bond_distance
Cl1 C2 1.7198(10)
Cl2 C8 1.7169(10)
F1 B1 1.3875(13)
F2 B1 1.3787(12)
N1 C1 1.3591(12)
N1 C4 1.3891(12)
N1 B1 1.5636(14)
N2 C9 1.3591(12)
N2 C6 1.3974(12)
N2 B1 1.5682(13)
C1 C2 1.4127(14)
C1 C10 1.4738(14)
C2 C3 1.3832(14)
C3 C4 1.4087(14)
C3 H3 0.9500
C4 C5 1.4073(13)
C5 C6 1.3892(14)
C5 C16 1.4850(13)
C6 C7 1.4146(14)
C7 C8 1.3700(14)
C7 H7 0.9500
C8 C9 1.4293(14)
C9 C22 1.4723(13)
C10 C11 1.3975(15)
C10 C15 1.4007(13)
C11 C12 1.3911(15)
C11 H11 0.9500
C12 C13 1.3947(15)
C12 H12 0.9500
C13 C14 1.3912(17)
C13 H13 0.9500
C14 C15 1.3853(14)
C14 H14 0.9500
C15 H15 0.9500
C16 C17 1.3969(15)
C16 C21 1.4005(13)
C17 C18 1.3924(15)
C17 H17 0.9500
C18 C19 1.3904(17)
C18 H18 0.9500
C19 C20 1.3837(18)
C19 H19 0.9500
C20 C21 1.3925(15)
C20 H20 0.9500
C21 H21 0.9500
C22 C23 1.3995(14)
C22 C27 1.4054(14)
C23 C24 1.3943(14)
C23 H23 0.9500
C24 C25 1.3918(16)
C24 H24 0.9500
C25 C26 1.3903(16)
C25 H25 0.9500
C26 C27 1.3912(15)
C26 H26 0.9500
C27 H27 0.9500

loop_
_geom_torsion_atom_site_label_1
_geom_torsion_atom_site_label_2
_geom_torsion_atom_site_label_3
_geom_torsion_atom_site_label_4
_geom_torsion
C4 N1 C1 C2 -0.32(11)
B1 N1 C1 C2 -177.34(9)
C4 N1 C1 C10 179.67(9)
B1 N1 C1 C10 2.65(16)
N1 C1 C2 C3 0.76(12)
C10 C1 C2 C3 -179.23(10)
N1 C1 C2 Cl1 177.87(7)
C10 C1 C2 Cl1 -2.12(16)
C1 C2 C3 C4 -0.87(12)
Cl1 C2 C3 C4 -177.91(8)
C1 N1 C4 C5 179.33(9)
B1 N1 C4 C5 -3.60(15)
C1 N1 C4 C3 -0.22(11)
B1 N1 C4 C3 176.85(9)
C2 C3 C4 N1 0.68(11)
C2 C3 C4 C5 -178.82(10)
N1 C4 C5 C6 -2.85(15)
C3 C4 C5 C6 176.59(10)
N1 C4 C5 C16 179.07(9)
C3 C4 C5 C16 -1.48(16)
C4 C5 C6 N2 -0.34(15)
C16 C5 C6 N2 177.75(9)
C4 C5 C6 C7 -173.70(10)
C16 C5 C6 C7 4.38(16)
C9 N2 C6 C5 -173.29(9)
B1 N2 C6 C5 9.86(14)
C9 N2 C6 C7 1.22(11)
B1 N2 C6 C7 -175.64(9)
C5 C6 C7 C8 173.16(10)
N2 C6 C7 C8 -0.94(11)
C6 C7 C8 C9 0.33(12)
C6 C7 C8 Cl2 178.13(8)
C6 N2 C9 C8 -0.99(11)
B1 N2 C9 C8 175.62(9)
C6 N2 C9 C22 175.29(9)
B1 N2 C9 C22 -8.10(16)
C7 C8 C9 N2 0.41(12)
Cl2 C8 C9 N2 -177.35(8)
C7 C8 C9 C22 -175.87(10)
Cl2 C8 C9 C22 6.37(15)
N1 C1 C10 C11 -60.25(14)
C2 C1 C10 C11 119.73(12)
N1 C1 C10 C15 122.62(11)
C2 C1 C10 C15 -57.40(14)
C15 C10 C11 C12 0.34(15)
C1 C10 C11 C12 -176.78(9)
C10 C11 C12 C13 -0.80(16)
C11 C12 C13 C14 0.19(16)
C12 C13 C14 C15 0.87(16)
C13 C14 C15 C10 -1.34(16)
C11 C10 C15 C14 0.73(15)
C1 C10 C15 C14 177.95(9)
C6 C5 C16 C17 -116.89(11)
C4 C5 C16 C17 61.20(14)
C6 C5 C16 C21 61.91(13)
C4 C5 C16 C21 -120.00(11)
C21 C16 C17 C18 -0.82(17)
C5 C16 C17 C18 177.99(10)
C16 C17 C18 C19 0.63(18)
C17 C18 C19 C20 0.09(19)
C18 C19 C20 C21 -0.61(18)
C19 C20 C21 C16 0.42(17)
C17 C16 C21 C20 0.29(16)
C5 C16 C21 C20 -178.52(10)
N2 C9 C22 C23 40.47(15)
C8 C9 C22 C23 -143.93(10)
N2 C9 C22 C27 -137.70(10)
C8 C9 C22 C27 37.90(14)
C27 C22 C23 C24 2.27(14)
C9 C22 C23 C24 -175.87(9)
C22 C23 C24 C25 -1.02(15)
C23 C24 C25 C26 -0.76(15)
C24 C25 C26 C27 1.25(16)
C25 C26 C27 C22 0.03(16)
C23 C22 C27 C26 -1.79(15)
C9 C22 C27 C26 176.46(9)
C1 N1 B1 F2 -52.53(13)
C4 N1 B1 F2 130.92(9)
C1 N1 B1 F1 69.83(12)
C4 N1 B1 F1 -106.71(10)
C1 N1 B1 N2 -172.46(9)
C4 N1 B1 N2 10.99(13)
C9 N2 B1 F2 50.94(13)
C6 N2 B1 F2 -132.89(9)
C9 N2 B1 F1 -72.38(12)
C6 N2 B1 F1 103.79(10)
C9 N2 B1 N1 170.00(9)
C6 N2 B1 N1 -13.83(12)
